data_4134928
loop_
_publ_author_name
'Torresi, Stefano'
'Famulari, Antonino'
'Marti-Rujas, Javier'

_publ_section_title
;
 Kinetically controlled fast crystallization of M12L8 poly-[n]-catenanes
 using the 2,4,6-tris(4-pyridyl)benzene ligand and ZnCl2 in aromatic
 environment.
;
_journal_name_full 'Journal of the American Chemical Society'
_journal_paper_doi 10.1021/jacs.0c03319
_journal_year 2020
_chemical_formula_sum 'C21 H15 N3'
_chemical_formula_weight 309.36
_space_group_crystal_system orthorhombic
_space_group_IT_number 36
_space_group_name_Hall 'C 2c -2'
_space_group_name_H-M_alt 'C m c 21'
_atom_sites_solution_hydrogens geom
_audit_creation_method SHELXL-2017/1
_cell_angle_alpha 90
_cell_angle_beta 90
_cell_angle_gamma 90
_cell_formula_units_Z 4
_cell_length_a 19.1389(2)
_cell_length_b 10.96400(10)
_cell_length_c 7.08510(10)
_cell_measurement_reflns_used 10084
_cell_measurement_temperature 100(2)
_cell_measurement_theta_max 3.67280677933
_cell_measurement_theta_min 25.7336281823
_cell_volume 1486.73(3)
_computing_structure_refinement 'SHELXL-2017/1 (Sheldrick, 2017)'
_computing_structure_solution 'SHELXT 2014/5 (Sheldrick, 2014)'
_diffrn_ambient_temperature 100(2)
_diffrn_measured_fraction_theta_full 0.993
_diffrn_measured_fraction_theta_max 0.992
_diffrn_measurement_device_type 'CCD Pilatus 6M-Dectris'
_diffrn_radiation_type Synchrotron
_diffrn_radiation_wavelength 0.72931
_diffrn_reflns_av_R_equivalents 0.0522
_diffrn_reflns_av_unetI/netI 0.0284
_diffrn_reflns_Laue_measured_fraction_full 0.993
_diffrn_reflns_Laue_measured_fraction_max 0.992
_diffrn_reflns_limit_h_max 22
_diffrn_reflns_limit_h_min -22
_diffrn_reflns_limit_k_max 13
_diffrn_reflns_limit_k_min -13
_diffrn_reflns_limit_l_max 8
_diffrn_reflns_limit_l_min -8
_diffrn_reflns_number 15952
_diffrn_reflns_point_group_measured_fraction_full 0.994
_diffrn_reflns_point_group_measured_fraction_max 0.993
_diffrn_reflns_theta_full 25.727
_diffrn_reflns_theta_max 25.727
_diffrn_reflns_theta_min 3.679
_diffrn_source 'Alba-CELLS, Barcelona, Catalonia, Spain'
_exptl_absorpt_coefficient_mu 0.083
_exptl_crystal_colour colorless
_exptl_crystal_density_diffrn 1.382
_exptl_crystal_description prism
_exptl_crystal_F_000 648
_exptl_crystal_size_max 0.050
_exptl_crystal_size_mid 0.020
_exptl_crystal_size_min 0.020
_refine_diff_density_max 0.302
_refine_diff_density_min -0.270
_refine_diff_density_rms 0.057
_refine_ls_abs_structure_details
;
 Flack x determined using 608 quotients [(I+)-(I-)]/[(I+)+(I-)]
 (Parsons, Flack and Wagner, Acta Cryst. B69 (2013) 249-259).
;
_refine_ls_abs_structure_Flack -0.6(7)
_refine_ls_extinction_method none
_refine_ls_goodness_of_fit_ref 1.122
_refine_ls_hydrogen_treatment constr
_refine_ls_matrix_type full
_refine_ls_number_parameters 115
_refine_ls_number_reflns 1363
_refine_ls_number_restraints 1
_refine_ls_restrained_S_all 1.122
_refine_ls_R_factor_all 0.0410
_refine_ls_R_factor_gt 0.0407
_refine_ls_shift/su_max 0.076
_refine_ls_shift/su_mean 0.016
_refine_ls_structure_factor_coef Fsqd
_refine_ls_weighting_details 'w=1/[\s^2^(Fo^2^)+(0.0799P)^2^+0.4053P] where P=(Fo^2^+2Fc^2^)/3'
_refine_ls_weighting_scheme calc
_refine_ls_wR_factor_gt 0.1148
_refine_ls_wR_factor_ref 0.1151
_reflns_Friedel_coverage 0.834
_reflns_Friedel_fraction_full 0.995
_reflns_Friedel_fraction_max 0.995
_reflns_number_gt 1342
_reflns_number_total 1363
_reflns_threshold_expression 'I > 2\s(I)'
_cod_data_source_file ja0c03319_si_002.cif
_cod_data_source_block TPB@ALBA_Cells_Barcelona2019
_cod_database_code 4134928
_shelx_shelxl_version_number 2017/1
_shelx_space_group_comment
;
The symmetry employed for this shelxl refinement is uniquely defined
by the following loop, which should always be used as a source of
symmetry information in preference to the above space-group names.
They are only intended as comments.
;
_shelx_estimated_absorpt_t_min 0.996
_shelx_estimated_absorpt_t_max 0.998

loop_
_space_group_symop_operation_xyz
'x, y, z'
'-x, -y, z+1/2'
'x, -y, z+1/2'
'-x, y, z'
'x+1/2, y+1/2, z'
'-x+1/2, -y+1/2, z+1/2'
'x+1/2, -y+1/2, z+1/2'
'-x+1/2, y+1/2, z'

loop_
_atom_site_label
_atom_site_type_symbol
_atom_site_fract_x
_atom_site_fract_y
_atom_site_fract_z
_atom_site_U_iso_or_equiv
_atom_site_adp_type
_atom_site_occupancy
_atom_site_site_symmetry_order
_atom_site_calc_flag
_atom_site_refinement_flags_posn
_atom_site_refinement_flags_adp
_atom_site_refinement_flags_occupancy
_atom_site_disorder_assembly
_atom_site_disorder_group
N2 N 0.500000 0.1249(2) 0.5188(5) 0.0321(7) Uani 1 2 d S T P . .
N1 N 0.76043(10) 0.90534(16) 0.4957(4) 0.0319(5) Uani 1 1 d . . . . .
C9 C 0.500000 0.5207(3) 0.5162(5) 0.0258(7) Uani 1 2 d S T P . .
C1 C 0.70310(11) 0.95327(18) 0.5721(4) 0.0310(6) Uani 1 1 d . . . . .
H1 H 0.706843 1.032552 0.625216 0.037 Uiso 1 1 calc R U . . .
C3 C 0.63085(11) 0.77949(17) 0.5006(4) 0.0278(5) Uani 1 1 d . . . . .
C5 C 0.75232(12) 0.79317(19) 0.4186(5) 0.0319(6) Uani 1 1 d . . . . .
H5 H 0.791726 0.756473 0.360057 0.038 Uiso 1 1 calc R U . . .
C7 C 0.500000 0.7760(2) 0.5063(6) 0.0268(7) Uani 1 2 d S T P . .
H7 H 0.500000 0.862657 0.502436 0.032 Uiso 1 2 calc R U P . .
C4 C 0.69010(12) 0.7287(2) 0.4198(4) 0.0304(6) Uani 1 1 d . . . . .
H4 H 0.687992 0.649678 0.365175 0.036 Uiso 1 1 calc R U . . .
C6 C 0.56325(11) 0.71324(19) 0.5091(4) 0.0270(5) Uani 1 1 d . . . . .
C2 C 0.63843(12) 0.89677(18) 0.5802(4) 0.0297(5) Uani 1 1 d . . . . .
H2 H 0.599853 0.936265 0.638411 0.036 Uiso 1 1 calc R U . . .
C10 C 0.500000 0.3841(3) 0.5190(5) 0.0269(7) Uani 1 2 d S T P . .
C8 C 0.56287(11) 0.58510(19) 0.5142(4) 0.0273(5) Uani 1 1 d . . . . .
H8 H 0.605882 0.541872 0.516419 0.033 Uiso 1 1 calc R U . . .
C11 C 0.56167(11) 0.31699(19) 0.5185(5) 0.0336(6) Uani 1 1 d . . . . .
H11 H 0.605499 0.357643 0.517821 0.040 Uiso 1 1 calc R U . . .
C12 C 0.55900(11) 0.1900(2) 0.5191(4) 0.0346(6) Uani 1 1 d . . . . .
H12 H 0.602026 0.146843 0.519710 0.041 Uiso 1 1 calc R U . . .

loop_
_atom_site_aniso_label
_atom_site_aniso_U_11
_atom_site_aniso_U_22
_atom_site_aniso_U_33
_atom_site_aniso_U_23
_atom_site_aniso_U_13
_atom_site_aniso_U_12
N2 0.0350(14) 0.0112(11) 0.0502(17) 0.0003(14) 0.000 0.000
N1 0.0293(9) 0.0160(9) 0.0505(12) 0.0027(9) -0.0023(10) -0.0027(6)
C9 0.0282(14) 0.0121(14) 0.0370(17) -0.0023(15) 0.000 0.000
C1 0.0303(11) 0.0132(10) 0.0496(13) 0.0005(10) -0.0050(11) -0.0004(7)
C3 0.0290(11) 0.0133(10) 0.0410(11) 0.0024(10) -0.0037(11) 0.0000(7)
C5 0.0292(11) 0.0175(12) 0.0491(14) 0.0022(11) 0.0003(11) 0.0014(9)
C7 0.0302(15) 0.0106(13) 0.0395(16) -0.0019(15) 0.000 0.000
C4 0.0313(12) 0.0134(8) 0.0465(12) -0.0020(10) -0.0009(11) 0.0011(8)
C6 0.0305(12) 0.0127(10) 0.0379(11) -0.0017(11) -0.0021(12) -0.0019(7)
C2 0.0294(11) 0.0120(10) 0.0476(12) 0.0004(10) 0.0006(11) 0.0014(7)
C10 0.0311(15) 0.0136(14) 0.0361(17) 0.0000(15) 0.000 0.000
C8 0.0266(11) 0.0134(10) 0.0418(12) -0.0005(11) -0.0010(10) 0.0034(7)
C11 0.0299(11) 0.0132(11) 0.0577(15) 0.0006(12) 0.0023(12) -0.0003(8)
C12 0.0319(11) 0.0147(10) 0.0571(15) 0.0030(12) 0.0033(12) 0.0034(8)

loop_
_atom_type_symbol
_atom_type_description
_atom_type_scat_dispersion_real
_atom_type_scat_dispersion_imag
_atom_type_scat_source
C C 0.0033 0.0016 'International Tables Vol C Tables 4.2.6.8 and 6.1.1.4'
H H 0.0000 0.0000 'International Tables Vol C Tables 4.2.6.8 and 6.1.1.4'
N N 0.0061 0.0033 'International Tables Vol C Tables 4.2.6.8 and 6.1.1.4'

loop_
_geom_angle_atom_site_label_1
_geom_angle_atom_site_label_2
_geom_angle_atom_site_label_3
_geom_angle
_geom_angle_site_symmetry_1
_geom_angle_site_symmetry_3
_geom_angle_publ_flag
C12 N2 C12 115.4(3) 4_655 . ?
C1 N1 C5 115.33(18) . . ?
C8 C9 C8 119.2(2) 4_655 . ?
C8 C9 C10 120.41(12) 4_655 . ?
C8 C9 C10 120.41(12) . . ?
N1 C1 C2 125.2(2) . . ?
N1 C1 H1 117.4 . . ?
C2 C1 H1 117.4 . . ?
C2 C3 C4 116.52(19) . . ?
C2 C3 C6 121.3(2) . . ?
C4 C3 C6 122.19(19) . . ?
N1 C5 C4 124.0(2) . . ?
N1 C5 H5 118.0 . . ?
C4 C5 H5 118.0 . . ?
C6 C7 C6 120.7(2) 4_655 . ?
C6 C7 H7 119.6 4_655 . ?
C6 C7 H7 119.6 . . ?
C5 C4 C3 120.1(2) . . ?
C5 C4 H4 120.0 . . ?
C3 C4 H4 120.0 . . ?
C7 C6 C8 119.35(18) . . ?
C7 C6 C3 120.99(19) . . ?
C8 C6 C3 119.64(18) . . ?
C1 C2 C3 118.8(2) . . ?
C1 C2 H2 120.6 . . ?
C3 C2 H2 120.6 . . ?
C11 C10 C11 116.1(3) . 4_655 ?
C11 C10 C9 121.93(13) . . ?
C11 C10 C9 121.93(13) 4_655 . ?
C9 C8 C6 120.71(18) . . ?
C9 C8 H8 119.6 . . ?
C6 C8 H8 119.6 . . ?
C12 C11 C10 119.83(19) . . ?
C12 C11 H11 120.1 . . ?
C10 C11 H11 120.1 . . ?
N2 C12 C11 124.41(19) . . ?
N2 C12 H12 117.8 . . ?
C11 C12 H12 117.8 . . ?

loop_
_geom_bond_atom_site_label_1
_geom_bond_atom_site_label_2
_geom_bond_distance
_geom_bond_site_symmetry_2
_geom_bond_publ_flag
N2 C12 1.336(3) 4_655 ?
N2 C12 1.336(3) . ?
N1 C1 1.332(3) . ?
N1 C5 1.355(3) . ?
C9 C8 1.395(2) 4_655 ?
C9 C8 1.395(2) . ?
C9 C10 1.498(4) . ?
C1 C2 1.385(3) . ?
C1 H1 0.9500 . ?
C3 C2 1.412(3) . ?
C3 C4 1.387(3) . ?
C3 C6 1.485(3) . ?
C5 C4 1.385(3) . ?
C5 H5 0.9500 . ?
C7 C6 1.393(2) 4_655 ?
C7 C6 1.393(2) . ?
C7 H7 0.9500 . ?
C4 H4 0.9500 . ?
C6 C8 1.405(3) . ?
C2 H2 0.9500 . ?
C10 C11 1.391(3) . ?
C10 C11 1.391(3) 4_655 ?
C8 H8 0.9500 . ?
C11 C12 1.393(3) . ?
C11 H11 0.9500 . ?
C12 H12 0.9500 . ?
